data_7716558
loop_
_publ_author_name
'Bisarya, Akshara'
'Dhole, Sunil'
'Kumar, Akshai'

_publ_section_title
;
 Efficient net transfer-dehydrogenation of glycerol: NNN pincer-Mn and
 manganese chloride as a catalyst unlocks the effortless production of
 lactic acid and isopropanol.
;
_journal_issue 30
_journal_name_full 'Dalton transactions (Cambridge, England : 2003)'
_journal_page_first 12698
_journal_page_last 12709
_journal_paper_doi 10.1039/d4dt01731e
_journal_volume 53
_journal_year 2024
_chemical_formula_moiety 'C13 H19 Cl2 Mn N3'
_chemical_formula_sum 'C13 H19 Cl2 Mn N3'
_chemical_formula_weight 343.15
_chemical_name_common (iPr2NNN)MnCl2
_chemical_name_systematic (iPr2NNN)MnCl2
_space_group_crystal_system monoclinic
_space_group_IT_number 14
_space_group_name_Hall '-P 2yn'
_space_group_name_H-M_alt 'P 1 21/n 1'
_atom_sites_solution_hydrogens geom
_audit_creation_date 2024-06-28
_audit_creation_method
;
Olex2 1.5
(compiled 2022.04.07 svn.rca3783a0 for OlexSys, GUI svn.r6498)
;
_audit_update_record
;
2024-07-02 deposited with the CCDC.	2024-07-04 downloaded from the CCDC.
;
_cell_angle_alpha 90
_cell_angle_beta 104.003(3)
_cell_angle_gamma 90
_cell_formula_units_Z 4
_cell_length_a 11.2911(13)
_cell_length_b 12.0182(14)
_cell_length_c 12.2882(15)
_cell_measurement_reflns_used 9348
_cell_measurement_temperature 295(2)
_cell_measurement_theta_max 27.08
_cell_measurement_theta_min 2.52
_cell_volume 1617.9(3)
_computing_cell_refinement 'SAINT V8.40B (Bruker AXS LLC, 2019)'
_computing_data_collection 'Bruker APEX4 v2022.1-0'(Bruker AXS Inc., 2022)'
_computing_data_reduction 'SAINT V8.40B (Bruker AXS LLC, 2019)'
_computing_molecular_graphics 'Olex2 1.5 (Dolomanov et al., 2009)'
_computing_publication_material 'Olex2 1.5 (Dolomanov et al., 2009)'
_computing_structure_refinement 'SHELXL 2018/3 (Sheldrick, 2015)'
_computing_structure_solution 'SHELXT 2018/2 (Sheldrick, 2018)'
_diffrn_ambient_temperature 295.00
_diffrn_detector CPAD
_diffrn_detector_area_resol_mean 7.39
_diffrn_detector_type 'Bruker PHOTON II 7'
_diffrn_measured_fraction_theta_full 0.996
_diffrn_measured_fraction_theta_max 0.994
_diffrn_measurement_device 'three-circle diffractometer'
_diffrn_measurement_device_type 'Bruker D8 QUEST'
_diffrn_measurement_method '\w scans'
_diffrn_radiation_monochromator 'multilayer mirror'
_diffrn_radiation_probe x-ray
_diffrn_radiation_type MoK\a
_diffrn_radiation_wavelength 0.71073
_diffrn_reflns_av_R_equivalents 0.0396
_diffrn_reflns_av_unetI/netI 0.0201
_diffrn_reflns_Laue_measured_fraction_full 0.996
_diffrn_reflns_Laue_measured_fraction_max 0.994
_diffrn_reflns_limit_h_max 14
_diffrn_reflns_limit_h_min -14
_diffrn_reflns_limit_k_max 15
_diffrn_reflns_limit_k_min -15
_diffrn_reflns_limit_l_max 15
_diffrn_reflns_limit_l_min -15
_diffrn_reflns_number 40218
_diffrn_reflns_point_group_measured_fraction_full 0.996
_diffrn_reflns_point_group_measured_fraction_max 0.994
_diffrn_reflns_theta_full 25.242
_diffrn_reflns_theta_max 27.124
_diffrn_reflns_theta_min 2.199
_diffrn_source 'microfocus sealed X-ray tube'
_diffrn_source_target Mo
_diffrn_source_type 'Incoatec I\mS 3.0'
_exptl_absorpt_coefficient_mu 1.136
_exptl_absorpt_correction_T_max 0.744
_exptl_absorpt_correction_T_min 0.592
_exptl_absorpt_correction_type multi-scan
_exptl_absorpt_process_details
;
Sevvana, M., Ruf, M., Us\'on, I., Sheldrick, G. M., and Herbst-Irmer, R. (2019)
"Non-merohedral twinning: from minerals to proteins"
Acta. Cryst. D75, 1040-1050.
doi:10.1107/S2059798319010179
;
_exptl_crystal_colour orange
_exptl_crystal_colour_primary orange
_exptl_crystal_density_diffrn 1.409
_exptl_crystal_description needle
_exptl_crystal_F_000 708
_exptl_crystal_recrystallization_method 'Re-crystallisation from solvent: Methanol'
_exptl_crystal_size_max 0.33
_exptl_crystal_size_mid 0.28
_exptl_crystal_size_min 0.21
_refine_diff_density_max 0.277
_refine_diff_density_min -0.339
_refine_diff_density_rms 0.045
_refine_ls_extinction_method none
_refine_ls_goodness_of_fit_ref 1.114
_refine_ls_hydrogen_treatment constr
_refine_ls_matrix_type full
_refine_ls_number_parameters 188
_refine_ls_number_reflns 3560
_refine_ls_number_restraints 24
_refine_ls_restrained_S_all 1.112
_refine_ls_R_factor_all 0.0580
_refine_ls_R_factor_gt 0.0409
_refine_ls_shift/su_max 0.000
_refine_ls_shift/su_mean 0.000
_refine_ls_structure_factor_coef Fsqd
_refine_ls_weighting_details 'w=1/[\s^2^(Fo^2^)+(0.0204P)^2^+1.3366P] where P=(Fo^2^+2Fc^2^)/3'
_refine_ls_weighting_scheme calc
_refine_ls_wR_factor_gt 0.0824
_refine_ls_wR_factor_ref 0.0925
_reflns_Friedel_coverage 0.000
_reflns_number_gt 2830
_reflns_number_total 3560
_reflns_threshold_expression 'I > 2\s(I)'
_cod_data_source_file d4dt01731e2.cif
_cod_data_source_block iprmn1_0m_a
_cod_depositor_comments
;
The following automatic conversions were performed:

data item '_exptl_absorpt_correction_type' value 'Multi-Scan' was
changed to 'multi-scan' in accordance with the
/home/data/users/saulius/crontab/automatic-downloads/rss-feeds/RSC/lib/dictionaries/cif_core.dic
dictionary named 'cif_core.dic' version 2.4.2 last updated on
2011-04-26.

Automatic conversion script
Id: cif_fix_values 8170 2020-07-09 18:12:32Z antanas 

 Adding full bibliography for 7716555--7716558.cif.
;
_cod_original_sg_symbol_H-M 'P 21/n'
_cod_database_code 7716558
_shelx_shelxl_version_number 2018/3
_shelx_space_group_comment
;
The symmetry employed for this shelxl refinement is uniquely defined
by the following loop, which should always be used as a source of
symmetry information in preference to the above space-group names.
They are only intended as comments.
;
_olex2_refinement_description
;
1. Fixed Uiso
 At 1.2 times of:
  All C(H) groups
 At 1.5 times of:
  All C(H,H,H) groups
2. Restrained distances
 N2-C7 \\sim N2-C7A
 with sigma of 0.02
 C7-C8 \\sim C7A-C8A
 with sigma of 0.02
 C7-C12 \\sim C7A-C12A
 with sigma of 0.02
 N2-C8 \\sim N2-C8A
 with sigma of 0.04
 N2-C12 \\sim N2-C12A
 with sigma of 0.04
 C8-C12 \\sim C8A-C12A
 with sigma of 0.04
3. Uiso/Uaniso restraints and constraints
Uanis(C8A) = Uanis(C8)
Uanis(C7A) = Uanis(C7)
Uanis(C12) = Uanis(C12A)
4. Rigid body (RIGU) restrains
 C7, C8, C12
 with sigma for 1-2 distances of 0.004 and sigma for 1-3 distances of 0.004
 C7A, C8A, C12A
 with sigma for 1-2 distances of 0.004 and sigma for 1-3 distances of 0.004
5. Others
 Sof(C7A)=Sof(H7A)=Sof(C12A)=Sof(H12D)=Sof(H12E)=Sof(H12F)=Sof(C8A)=Sof(H8AA)=
 Sof(H8AB)=Sof(H8AC)=1-FVAR(1)
 Sof(C7)=Sof(H7)=Sof(C8)=Sof(H8A)=Sof(H8B)=Sof(H8C)=Sof(C12)=Sof(H12A)=
 Sof(H12B)=Sof(H12C)=FVAR(1)
6.a Ternary CH refined with riding coordinates:
 C7(H7), C10(H10), C7A(H7A)
6.b Aromatic/amide H refined with riding coordinates:
 C3(H3), C4(H4), C5(H5), C6(H6), C9(H9)
6.c Idealised Me refined as rotating group:
 C8(H8A,H8B,H8C), C11(H11A,H11B,H11C), C12(H12A,H12B,H12C), C13(H13A,H13B,
 H13C), C12A(H12D,H12E,H12F), C8A(H8AA,H8AB,H8AC)
;
_olex2_submission_special_instructions 'No special instructions were received'

loop_
_space_group_symop_operation_xyz
'x, y, z'
'-x+1/2, y+1/2, -z+1/2'
'-x, -y, -z'
'x-1/2, -y-1/2, z-1/2'

loop_
_atom_site_label
_atom_site_type_symbol
_atom_site_fract_x
_atom_site_fract_y
_atom_site_fract_z
_atom_site_U_iso_or_equiv
_atom_site_adp_type
_atom_site_occupancy
_atom_site_site_symmetry_order
_atom_site_calc_flag
_atom_site_refinement_flags_posn
_atom_site_refinement_flags_adp
_atom_site_refinement_flags_occupancy
_atom_site_disorder_assembly
_atom_site_disorder_group
Mn1 Mn 0.37761(3) 0.34481(4) 0.62522(3) 0.05341(14) Uani 1 1 d . . . . .
Cl1 Cl 0.31657(8) 0.30051(7) 0.78948(7) 0.0762(2) Uani 1 1 d . . . . .
Cl2 Cl 0.57463(6) 0.28401(7) 0.62598(7) 0.0704(2) Uani 1 1 d . . . . .
N1 N 0.23399(18) 0.43715(18) 0.50828(17) 0.0510(5) Uani 1 1 d . . . . .
N2 N 0.4124(2) 0.5347(2) 0.6568(2) 0.0675(7) Uani 1 1 d D . . . .
N3 N 0.25608(19) 0.21786(18) 0.49826(17) 0.0524(5) Uani 1 1 d . . . . .
C1 C 0.2309(2) 0.5483(2) 0.5127(2) 0.0558(6) Uani 1 1 d . . . . .
C2 C 0.1448(2) 0.3823(2) 0.4372(2) 0.0522(6) Uani 1 1 d . . . . .
C3 C 0.0477(3) 0.4373(3) 0.3688(2) 0.0635(7) Uani 1 1 d . . . . .
H3 H -0.014451 0.397872 0.320710 0.076 Uiso 1 1 calc R U . . .
C4 C 0.0445(3) 0.5518(3) 0.3730(3) 0.0733(8) Uani 1 1 d . . . . .
H4 H -0.020016 0.590694 0.327458 0.088 Uiso 1 1 calc R U . . .
C5 C 0.1375(3) 0.6085(3) 0.4451(3) 0.0700(8) Uani 1 1 d . . . . .
H5 H 0.137259 0.685816 0.448119 0.084 Uiso 1 1 calc R U . . .
C6 C 0.3345(3) 0.5977(3) 0.5952(3) 0.0673(8) Uani 1 1 d . . . . .
H6 H 0.342523 0.674586 0.601787 0.081 Uiso 1 1 calc R U . . .
C7 C 0.5275(6) 0.5635(6) 0.7454(5) 0.0582(12) Uani 0.543(6) 1 d D . P A 1
H7 H 0.555402 0.487538 0.766311 0.070 Uiso 0.543(6) 1 calc R U P A 1
C8 C 0.6185(7) 0.5955(8) 0.7069(7) 0.090(2) Uani 0.543(6) 1 d D . P A 1
H8A H 0.656142 0.531860 0.682045 0.135 Uiso 0.543(6) 1 calc R U P A 1
H8B H 0.676993 0.633044 0.765019 0.135 Uiso 0.543(6) 1 calc R U P A 1
H8C H 0.590104 0.645309 0.645049 0.135 Uiso 0.543(6) 1 calc R U P A 1
C9 C 0.1613(2) 0.2616(2) 0.4366(2) 0.0545(6) Uani 1 1 d . . . . .
H9 H 0.102235 0.217041 0.390945 0.065 Uiso 1 1 calc R U . . .
C10 C 0.2724(3) 0.0967(2) 0.4872(3) 0.0660(7) Uani 1 1 d . . . . .
H10 H 0.192206 0.061740 0.460642 0.079 Uiso 1 1 calc R U . . .
C11 C 0.3466(4) 0.0785(3) 0.4008(3) 0.0932(11) Uani 1 1 d . . . . .
H11A H 0.359142 0.000185 0.392748 0.140 Uiso 1 1 calc R U . . .
H11B H 0.424176 0.114940 0.425025 0.140 Uiso 1 1 calc R U . . .
H11C H 0.303410 0.108740 0.330012 0.140 Uiso 1 1 calc R U . . .
C12 C 0.489(3) 0.594(4) 0.8507(12) 0.081(4) Uani 0.543(6) 1 d D . P A 1
H12A H 0.435282 0.656939 0.836405 0.121 Uiso 0.543(6) 1 calc R U P A 1
H12B H 0.559341 0.611237 0.909200 0.121 Uiso 0.543(6) 1 calc R U P A 1
H12C H 0.446460 0.531806 0.873507 0.121 Uiso 0.543(6) 1 calc R U P A 1
C13 C 0.3351(3) 0.0473(3) 0.5990(3) 0.0785(9) Uani 1 1 d . . . . .
H13A H 0.339083 -0.032124 0.592132 0.118 Uiso 1 1 calc R U . . .
H13B H 0.289960 0.065623 0.653447 0.118 Uiso 1 1 calc R U . . .
H13C H 0.416285 0.076856 0.622624 0.118 Uiso 1 1 calc R U . . .
C7A C 0.4989(7) 0.6140(7) 0.7343(7) 0.0582(12) Uani 0.457(6) 1 d D . P A 2
H7A H 0.440839 0.675655 0.727535 0.070 Uiso 0.457(6) 1 calc R U P A 2
C12A C 0.492(4) 0.578(5) 0.8519(14) 0.081(4) Uani 0.457(6) 1 d D . P A 2
H12D H 0.416115 0.603663 0.865871 0.121 Uiso 0.457(6) 1 calc R U P A 2
H12E H 0.558685 0.610298 0.906337 0.121 Uiso 0.457(6) 1 calc R U P A 2
H12F H 0.495828 0.498694 0.857421 0.121 Uiso 0.457(6) 1 calc R U P A 2
C8A C 0.5835(8) 0.6702(9) 0.7082(9) 0.090(2) Uani 0.457(6) 1 d D . P A 2
H8AA H 0.604470 0.636852 0.644400 0.135 Uiso 0.457(6) 1 calc R U P A 2
H8AB H 0.653923 0.671055 0.770342 0.135 Uiso 0.457(6) 1 calc R U P A 2
H8AC H 0.555828 0.744989 0.690238 0.135 Uiso 0.457(6) 1 calc R U P A 2

loop_
_atom_site_aniso_label
_atom_site_aniso_U_11
_atom_site_aniso_U_22
_atom_site_aniso_U_33
_atom_site_aniso_U_23
_atom_site_aniso_U_13
_atom_site_aniso_U_12
Mn1 0.0446(2) 0.0656(3) 0.0482(2) 0.00061(18) 0.00770(16) -0.00264(18)
Cl1 0.0982(6) 0.0702(5) 0.0713(5) 0.0014(4) 0.0419(4) -0.0065(4)
Cl2 0.0493(4) 0.0852(5) 0.0770(5) 0.0016(4) 0.0159(3) 0.0020(3)
N1 0.0504(12) 0.0547(12) 0.0486(11) -0.0014(10) 0.0130(9) -0.0017(10)
N2 0.0613(14) 0.0880(18) 0.0546(13) -0.0092(13) 0.0171(11) -0.0233(14)
N3 0.0485(12) 0.0549(13) 0.0519(12) -0.0041(10) 0.0085(9) -0.0016(10)
C1 0.0604(16) 0.0569(16) 0.0552(15) 0.0016(12) 0.0236(13) -0.0027(13)
C2 0.0477(13) 0.0618(16) 0.0464(13) -0.0004(12) 0.0102(11) -0.0010(12)
C3 0.0591(16) 0.074(2) 0.0524(15) 0.0076(14) 0.0046(13) 0.0030(14)
C4 0.070(2) 0.083(2) 0.0646(18) 0.0203(16) 0.0119(15) 0.0149(17)
C5 0.084(2) 0.0591(17) 0.0706(19) 0.0118(15) 0.0255(17) 0.0087(16)
C6 0.079(2) 0.0632(18) 0.0683(18) -0.0146(15) 0.0347(16) -0.0201(16)
C7 0.054(3) 0.051(4) 0.067(2) -0.008(3) 0.008(2) -0.006(3)
C8 0.070(4) 0.114(6) 0.086(3) -0.017(5) 0.021(3) -0.034(4)
C9 0.0498(14) 0.0605(16) 0.0507(14) -0.0058(12) 0.0074(12) -0.0077(12)
C10 0.0590(17) 0.0565(16) 0.0761(19) -0.0116(15) 0.0041(14) -0.0027(13)
C11 0.109(3) 0.088(3) 0.083(2) -0.018(2) 0.025(2) 0.025(2)
C12 0.083(3) 0.092(9) 0.0644(19) -0.010(2) 0.0114(17) -0.016(4)
C13 0.081(2) 0.0623(19) 0.088(2) 0.0071(17) 0.0116(18) 0.0058(16)
C7A 0.054(3) 0.051(4) 0.067(2) -0.008(3) 0.008(2) -0.006(3)
C12A 0.083(3) 0.092(9) 0.0644(19) -0.010(2) 0.0114(17) -0.016(4)
C8A 0.070(4) 0.114(6) 0.086(3) -0.017(5) 0.021(3) -0.034(4)

loop_
_atom_type_symbol
_atom_type_description
_atom_type_scat_dispersion_real
_atom_type_scat_dispersion_imag
_atom_type_scat_source
C C 0.0033 0.0016 'International Tables Vol C Tables 4.2.6.8 and 6.1.1.4'
H H 0.0000 0.0000 'International Tables Vol C Tables 4.2.6.8 and 6.1.1.4'
Cl Cl 0.1484 0.1585 'International Tables Vol C Tables 4.2.6.8 and 6.1.1.4'
Mn Mn 0.3368 0.7283 'International Tables Vol C Tables 4.2.6.8 and 6.1.1.4'
N N 0.0061 0.0033 'International Tables Vol C Tables 4.2.6.8 and 6.1.1.4'

loop_
_geom_angle_atom_site_label_1
_geom_angle_atom_site_label_2
_geom_angle_atom_site_label_3
_geom_angle
_geom_angle_site_symmetry_1
_geom_angle_site_symmetry_3
_geom_angle_publ_flag
Cl1 Mn1 N3 100.17(6) . . ?
Cl2 Mn1 Cl1 113.75(3) . . ?
Cl2 Mn1 N3 101.55(6) . . ?
N1 Mn1 Cl1 110.75(6) . . ?
N1 Mn1 Cl2 135.49(6) . . ?
N1 Mn1 N2 71.42(9) . . ?
N1 Mn1 N3 71.05(8) . . ?
N2 Mn1 Cl1 98.72(6) . . ?
N2 Mn1 Cl2 100.56(7) . . ?
N2 Mn1 N3 141.94(8) . . ?
C1 N1 Mn1 120.12(18) . . ?
C2 N1 Mn1 120.00(17) . . ?
C2 N1 C1 119.7(2) . . ?
C6 N2 Mn1 115.0(2) . . ?
C6 N2 C7 130.0(4) . . ?
C6 N2 C7A 104.4(4) . . ?
C7 N2 Mn1 115.0(3) . . ?
C7A N2 Mn1 140.6(4) . . ?
C9 N3 Mn1 113.45(18) . . ?
C9 N3 C10 117.4(2) . . ?
C10 N3 Mn1 129.04(17) . . ?
N1 C1 C5 121.5(3) . . ?
N1 C1 C6 113.9(3) . . ?
C5 C1 C6 124.5(3) . . ?
N1 C2 C3 121.7(3) . . ?
N1 C2 C9 114.6(2) . . ?
C3 C2 C9 123.7(2) . . ?
C2 C3 H3 120.7 . . ?
C2 C3 C4 118.7(3) . . ?
C4 C3 H3 120.7 . . ?
C3 C4 H4 120.2 . . ?
C3 C4 C5 119.7(3) . . ?
C5 C4 H4 120.2 . . ?
C1 C5 C4 118.7(3) . . ?
C1 C5 H5 120.6 . . ?
C4 C5 H5 120.6 . . ?
N2 C6 C1 119.5(3) . . ?
N2 C6 H6 120.3 . . ?
C1 C6 H6 120.3 . . ?
N2 C7 H7 98.0 . . ?
C8 C7 N2 115.1(6) . . ?
C8 C7 H7 98.0 . . ?
C8 C7 C12 131.8(11) . . ?
C12 C7 N2 107.0(11) . . ?
C12 C7 H7 98.0 . . ?
C7 C8 H8A 109.5 . . ?
C7 C8 H8B 109.5 . . ?
C7 C8 H8C 109.5 . . ?
H8A C8 H8B 109.5 . . ?
H8A C8 H8C 109.5 . . ?
H8B C8 H8C 109.5 . . ?
N3 C9 C2 119.9(2) . . ?
N3 C9 H9 120.0 . . ?
C2 C9 H9 120.0 . . ?
N3 C10 H10 109.1 . . ?
N3 C10 C11 108.0(3) . . ?
N3 C10 C13 110.2(2) . . ?
C11 C10 H10 109.1 . . ?
C13 C10 H10 109.1 . . ?
C13 C10 C11 111.3(3) . . ?
C10 C11 H11A 109.5 . . ?
C10 C11 H11B 109.5 . . ?
C10 C11 H11C 109.5 . . ?
H11A C11 H11B 109.5 . . ?
H11A C11 H11C 109.5 . . ?
H11B C11 H11C 109.5 . . ?
C7 C12 H12A 109.5 . . ?
C7 C12 H12B 109.5 . . ?
C7 C12 H12C 109.5 . . ?
H12A C12 H12B 109.5 . . ?
H12A C12 H12C 109.5 . . ?
H12B C12 H12C 109.5 . . ?
C10 C13 H13A 109.5 . . ?
C10 C13 H13B 109.5 . . ?
C10 C13 H13C 109.5 . . ?
H13A C13 H13B 109.5 . . ?
H13A C13 H13C 109.5 . . ?
H13B C13 H13C 109.5 . . ?
N2 C7A H7A 96.0 . . ?
N2 C7A C12A 104.1(13) . . ?
C12A C7A H7A 96.0 . . ?
C8A C7A N2 125.5(7) . . ?
C8A C7A H7A 96.0 . . ?
C8A C7A C12A 127.0(13) . . ?
C7A C12A H12D 109.5 . . ?
C7A C12A H12E 109.5 . . ?
C7A C12A H12F 109.5 . . ?
H12D C12A H12E 109.5 . . ?
H12D C12A H12F 109.5 . . ?
H12E C12A H12F 109.5 . . ?
C7A C8A H8AA 109.5 . . ?
C7A C8A H8AB 109.5 . . ?
C7A C8A H8AC 109.5 . . ?
H8AA C8A H8AB 109.5 . . ?
H8AA C8A H8AC 109.5 . . ?
H8AB C8A H8AC 109.5 . . ?

loop_
_geom_bond_atom_site_label_1
_geom_bond_atom_site_label_2
_geom_bond_distance
_geom_bond_site_symmetry_2
_geom_bond_publ_flag
Mn1 Cl1 2.3464(9) . ?
Mn1 Cl2 2.3394(8) . ?
Mn1 N1 2.191(2) . ?
Mn1 N2 2.332(3) . ?
Mn1 N3 2.368(2) . ?
N1 C1 1.338(3) . ?
N1 C2 1.336(3) . ?
N2 C6 1.264(4) . ?
N2 C7 1.520(6) . ?
N2 C7A 1.523(7) . ?
N3 C9 1.266(3) . ?
N3 C10 1.478(3) . ?
C1 C5 1.378(4) . ?
C1 C6 1.475(4) . ?
C2 C3 1.379(4) . ?
C2 C9 1.463(4) . ?
C3 H3 0.9300 . ?
C3 C4 1.378(4) . ?
C4 H4 0.9300 . ?
C4 C5 1.379(4) . ?
C5 H5 0.9300 . ?
C6 H6 0.9300 . ?
C7 H7 0.9800 . ?
C7 C8 1.289(8) . ?
C7 C12 1.508(17) . ?
C8 H8A 0.9600 . ?
C8 H8B 0.9600 . ?
C8 H8C 0.9600 . ?
C9 H9 0.9300 . ?
C10 H10 0.9800 . ?
C10 C11 1.519(4) . ?
C10 C13 1.507(4) . ?
C11 H11A 0.9600 . ?
C11 H11B 0.9600 . ?
C11 H11C 0.9600 . ?
C12 H12A 0.9600 . ?
C12 H12B 0.9600 . ?
C12 H12C 0.9600 . ?
C13 H13A 0.9600 . ?
C13 H13B 0.9600 . ?
C13 H13C 0.9600 . ?
C7A H7A 0.9800 . ?
C7A C12A 1.528(18) . ?
C7A C8A 1.272(9) . ?
C12A H12D 0.9600 . ?
C12A H12E 0.9600 . ?
C12A H12F 0.9600 . ?
C8A H8AA 0.9600 . ?
C8A H8AB 0.9600 . ?
C8A H8AC 0.9600 . ?

loop_
_geom_torsion_atom_site_label_1
_geom_torsion_atom_site_label_2
_geom_torsion_atom_site_label_3
_geom_torsion_atom_site_label_4
_geom_torsion
_geom_torsion_site_symmetry_1
_geom_torsion_site_symmetry_2
_geom_torsion_site_symmetry_3
_geom_torsion_site_symmetry_4
_geom_torsion_publ_flag
Mn1 N1 C1 C5 -175.9(2) . . . . ?
Mn1 N1 C1 C6 3.9(3) . . . . ?
Mn1 N1 C2 C3 174.71(19) . . . . ?
Mn1 N1 C2 C9 -6.9(3) . . . . ?
Mn1 N2 C6 C1 0.9(3) . . . . ?
Mn1 N2 C7 C8 101.8(6) . . . . ?
Mn1 N2 C7 C12 -102.1(19) . . . . ?
Mn1 N2 C7A C12A -55(2) . . . . ?
Mn1 N2 C7A C8A 105.1(9) . . . . ?
Mn1 N3 C9 C2 8.4(3) . . . . ?
Mn1 N3 C10 C11 -92.3(3) . . . . ?
Mn1 N3 C10 C13 29.5(3) . . . . ?
N1 C1 C5 C4 1.1(4) . . . . ?
N1 C1 C6 N2 -3.1(4) . . . . ?
N1 C2 C3 C4 1.1(4) . . . . ?
N1 C2 C9 N3 -1.7(4) . . . . ?
C1 N1 C2 C3 -1.0(4) . . . . ?
C1 N1 C2 C9 177.4(2) . . . . ?
C2 N1 C1 C5 -0.2(4) . . . . ?
C2 N1 C1 C6 179.6(2) . . . . ?
C2 C3 C4 C5 -0.1(5) . . . . ?
C3 C2 C9 N3 176.6(3) . . . . ?
C3 C4 C5 C1 -0.9(5) . . . . ?
C5 C1 C6 N2 176.7(3) . . . . ?
C6 N2 C7 C8 -75.8(7) . . . . ?
C6 N2 C7 C12 80.4(19) . . . . ?
C6 N2 C7A C12A 121(2) . . . . ?
C6 N2 C7A C8A -78.4(9) . . . . ?
C6 C1 C5 C4 -178.6(3) . . . . ?
C7 N2 C6 C1 178.5(4) . . . . ?
C9 N3 C10 C11 91.9(3) . . . . ?
C9 N3 C10 C13 -146.3(3) . . . . ?
C9 C2 C3 C4 -177.1(3) . . . . ?
C10 N3 C9 C2 -175.1(2) . . . . ?
C7A N2 C6 C1 -176.6(4) . . . . ?
